data_9010327
loop_
_publ_author_name
'Nestola, F.'
'Tribaudino, M.'
'Ballaran, T. B.'
'Liebske, C.'
'Bruno, M.'

_publ_section_title
;
 The crystal structures of pyroxenes along the jadeite - hedenbergite and
 jadeite - aegirine joins
 Sample: Jd53Hd47
;
_journal_name_full 'American Mineralogist'
_journal_page_first 1492
_journal_page_last 1501
_journal_paper_doi 10.2138/am.2007.2540
_journal_volume 92
_journal_year 2007
_chemical_compound_source Synthetic
_chemical_formula_sum 'Al0.52 Ca0.47 Fe0.51 Na0.53 O6 Si2'
_chemical_name_mineral Jadeite
_space_group_IT_number 15
_symmetry_space_group_name_Hall '-C 2yc'
_symmetry_space_group_name_H-M 'C 1 2/c 1'
_cell_angle_alpha 90
_cell_angle_beta 106.725
_cell_angle_gamma 90
_cell_length_a 9.6031
_cell_length_b 8.7735
_cell_length_c 5.2656
_cell_formula_units_Z 4
_cell_volume 424.874
_database_code_amcsd 0004449
_exptl_crystal_density_diffrn 3.528
_cod_original_formula_sum '(Na.53 Ca.47) Fe.51 Al.52 Si2 O6'
_cod_database_code 9010327

loop_
_space_group_symop_operation_xyz
x,y,z
1/2+x,1/2+y,z
x,-y,1/2+z
1/2+x,1/2-y,1/2+z
-x,y,1/2-z
1/2-x,1/2+y,1/2-z
-x,-y,-z
1/2-x,1/2-y,-z

loop_
_atom_site_aniso_label
_atom_site_aniso_U_11
_atom_site_aniso_U_22
_atom_site_aniso_U_33
_atom_site_aniso_U_12
_atom_site_aniso_U_13
_atom_site_aniso_U_23
NaM2 0.01650 0.00930 0.00900 0.00000 -0.00010 0.00000
CaM2 0.01650 0.00930 0.00900 0.00000 -0.00010 0.00000
AlM1 0.00750 0.00800 0.00650 0.00000 0.00190 0.00000
Fe2+M1 0.00750 0.00800 0.00650 0.00000 0.00190 0.00000
SiT 0.00680 0.00770 0.00560 0.00030 0.00250 -0.00110
O1 0.00690 0.01910 0.01680 0.00240 0.00300 -0.00460
O2 0.01900 0.00950 0.01020 -0.00040 0.00320 -0.00120
O3 0.00900 0.01280 0.00800 0.00100 0.00330 -0.00220

loop_
_atom_site_label
_atom_site_fract_x
_atom_site_fract_y
_atom_site_fract_z
_atom_site_occupancy
_atom_site_U_iso_or_equiv
NaM2 0.00000 0.30094 0.25000 0.53000 0.01240
CaM2 0.00000 0.30094 0.25000 0.47000 0.01240
FeM2* 0.00000 0.25700 0.25000 0.03000 0.00700
AlM1 0.00000 0.90504 0.25000 0.52000 0.00740
Fe2+M1 0.00000 0.90504 0.25000 0.48000 0.00740
SiT 0.28845 0.09209 0.22982 1.00000 0.00660
O1 0.11260 0.08080 0.13660 1.00000 0.01430
O2 0.36000 0.25540 0.30790 1.00000 0.01310
O3 0.35180 0.01330 0.00130 1.00000 0.00980

loop_
_cod_related_entry_id
_cod_related_entry_database
_cod_related_entry_code
1 AMCSD 0004449
